data_4339349
loop_
_publ_author_name
'Kim, Jae Il'
'Yoo, Houng Sik'
'Koh, Eui Kwan'
'Hong, Chang Seop'

_publ_section_title
;
 Field-induced metamagnetic transition in the Fe(III)-Mn(III) bimetallic
 chain built by a new cyanide-bearing Fe(III) precursor.
;
_journal_issue 25
_journal_name_full 'Inorganic chemistry'
_journal_page_first 10461
_journal_page_last 10463
_journal_paper_doi 10.1021/ic702001q
_journal_volume 46
_journal_year 2007
_chemical_formula_sum 'C41 H38 Fe Mn N10 O4'
_chemical_formula_weight 845.60
_chemical_name_systematic
;
 ?
;
_space_group_IT_number 14
_symmetry_cell_setting monoclinic
_symmetry_space_group_name_Hall '-P 2ybc'
_symmetry_space_group_name_H-M 'P 1 21/c 1'
_atom_sites_solution_hydrogens geom
_atom_sites_solution_primary direct
_atom_sites_solution_secondary difmap
_audit_creation_method SHELXL-97
_cell_angle_alpha 90.00
_cell_angle_beta 92.218(2)
_cell_angle_gamma 90.00
_cell_formula_units_Z 4
_cell_length_a 12.4857(4)
_cell_length_b 20.3444(6)
_cell_length_c 14.9471(5)
_cell_measurement_reflns_used 5122
_cell_measurement_temperature 130
_cell_measurement_theta_max 25.014
_cell_measurement_theta_min 2.314
_cell_volume 3793.9(2)
_computing_cell_refinement 'Bruker SMART APEXll'
_computing_data_collection 'Bruker SMART APEXll'
_computing_data_reduction 'Bruker SAINT'
_computing_molecular_graphics WingX
_computing_publication_material WingX
_computing_structure_refinement 'SHELXL-97 (Sheldrick, 1997)'
_computing_structure_solution SHELXTL
_diffrn_ambient_temperature 130
_diffrn_measured_fraction_theta_full 0.981
_diffrn_measured_fraction_theta_max 0.981
_diffrn_measurement_device_type 'CCD area detector'
_diffrn_measurement_method 'omega scan'
_diffrn_radiation_monochromator graphite
_diffrn_radiation_source 'fine-focus sealed tube'
_diffrn_radiation_type MoK\a
_diffrn_radiation_wavelength 0.71073
_diffrn_reflns_av_R_equivalents 0.0767
_diffrn_reflns_av_sigmaI/netI 0.1417
_diffrn_reflns_limit_h_max 16
_diffrn_reflns_limit_h_min -15
_diffrn_reflns_limit_k_max 23
_diffrn_reflns_limit_k_min -26
_diffrn_reflns_limit_l_max 19
_diffrn_reflns_limit_l_min -18
_diffrn_reflns_number 28261
_diffrn_reflns_theta_full 28.33
_diffrn_reflns_theta_max 28.33
_diffrn_reflns_theta_min 1.69
_exptl_absorpt_coefficient_mu 0.773
_exptl_absorpt_correction_T_max 0.9479
_exptl_absorpt_correction_T_min 0.8664
_exptl_absorpt_correction_type multi-scan
_exptl_absorpt_process_details SADABS
_exptl_crystal_colour brown
_exptl_crystal_density_diffrn 1.480
_exptl_crystal_density_method 'not measured'
_exptl_crystal_description rod
_exptl_crystal_F_000 1748
_exptl_crystal_size_max 0.19
_exptl_crystal_size_mid 0.09
_exptl_crystal_size_min 0.07
_refine_diff_density_max 1.153
_refine_diff_density_min -0.638
_refine_diff_density_rms 0.132
_refine_ls_extinction_method none
_refine_ls_goodness_of_fit_ref 0.981
_refine_ls_hydrogen_treatment constr
_refine_ls_matrix_type full
_refine_ls_number_parameters 515
_refine_ls_number_reflns 9268
_refine_ls_number_restraints 0
_refine_ls_restrained_S_all 0.981
_refine_ls_R_factor_all 0.1721
_refine_ls_R_factor_gt 0.0785
_refine_ls_shift/su_max 0.001
_refine_ls_shift/su_mean 0.000
_refine_ls_structure_factor_coef Fsqd
_refine_ls_weighting_details 'calc w=1/[\s^2^(Fo^2^)+(0.1482P)^2^+0.0000P] where P=(Fo^2^+2Fc^2^)/3'
_refine_ls_weighting_scheme calc
_refine_ls_wR_factor_gt 0.2056
_refine_ls_wR_factor_ref 0.2648
_reflns_number_gt 4591
_reflns_number_total 9268
_reflns_threshold_expression >2sigma(I)
_cod_data_source_file ic702001q-file002.cif
_cod_data_source_block p2(1)-c
_cod_depositor_comments
;
The following automatic conversions were performed:

'_exptl_absorpt_correction_type' value 'MULTI-SCAN' changed to
'multi-scan' according to
/usr/data/users/saulius/automatic-downloads/retrospective/ACS/lib/dictionaries/cif_core.dic
dictionary named 'cif_core.dic' version 2.4.2 from 2011-04-26.

Automatic conversion script
Id: cif_fix_values 2281 2013-09-26 08:29:07Z andrius 
;
_cod_original_sg_symbol_H-M P2(1)/c
_cod_database_code 4339349

loop_
_symmetry_equiv_pos_as_xyz
'x, y, z'
'-x, y+1/2, -z+1/2'
'-x, -y, -z'
'x, -y-1/2, z-1/2'

loop_
_atom_site_label
_atom_site_type_symbol
_atom_site_fract_x
_atom_site_fract_y
_atom_site_fract_z
_atom_site_U_iso_or_equiv
_atom_site_adp_type
_atom_site_occupancy
_atom_site_symmetry_multiplicity
_atom_site_calc_flag
_atom_site_refinement_flags
Fe1 Fe 0.79150(6) 0.07419(3) 1.14178(5) 0.0224(2) Uani 1 1 d .
C1 C 0.7680(4) 0.1613(3) 1.1896(4) 0.0280(12) Uani 1 1 d .
N1 N 0.7582(4) 0.2124(2) 1.2209(3) 0.0369(12) Uani 1 1 d .
C2 C 0.8083(4) 0.0484(3) 1.2680(4) 0.0264(12) Uani 1 1 d .
N2 N 0.8155(4) 0.0333(3) 1.3408(4) 0.0438(14) Uani 1 1 d .
C3 C 0.7721(4) 0.1179(2) 1.0256(4) 0.0246(12) Uani 1 1 d .
N3 N 0.7557(4) 0.1460(2) 0.9589(3) 0.0300(11) Uani 1 1 d .
N4 N 0.6406(4) 0.0463(2) 1.1383(3) 0.0282(10) Uani 1 1 d .
C4 C 0.5540(5) 0.0779(3) 1.1628(4) 0.0361(14) Uani 1 1 d .
H4 H 0.5614 0.1205 1.1846 0.043 Uiso 1 1 calc R
C5 C 0.4506(5) 0.0496(3) 1.1572(4) 0.0438(16) Uani 1 1 d .
H5 H 0.3919 0.0733 1.1759 0.053 Uiso 1 1 calc R
C6 C 0.4369(5) -0.0123(3) 1.1244(4) 0.0400(15) Uani 1 1 d .
H6 H 0.3687 -0.0307 1.1194 0.048 Uiso 1 1 calc R
C7 C 0.5263(5) -0.0482(3) 1.0982(4) 0.0364(14) Uani 1 1 d .
C8 C 0.5217(5) -0.1135(3) 1.0656(4) 0.0448(17) Uani 1 1 d .
H8 H 0.4564 -0.1353 1.0591 0.054 Uiso 1 1 calc R
C9 C 0.6148(5) -0.1442(3) 1.0439(5) 0.0471(17) Uani 1 1 d .
H9 H 0.6114 -0.1874 1.0235 0.057 Uiso 1 1 calc R
C10 C 0.7151(5) -0.1131(3) 1.0512(4) 0.0387(15) Uani 1 1 d .
H10 H 0.7764 -0.1353 1.0344 0.046 Uiso 1 1 calc R
C11 C 0.7228(4) -0.0496(3) 1.0833(4) 0.0277(12) Uani 1 1 d .
C12 C 0.6280(4) -0.0174(3) 1.1062(4) 0.0288(13) Uani 1 1 d .
N5 N 0.8144(3) -0.0112(2) 1.0980(3) 0.0233(10) Uani 1 1 d .
C13 C 0.9166(4) -0.0321(2) 1.0911(3) 0.0226(11) Uani 1 1 d .
O1 O 0.9476(3) -0.08672(17) 1.0673(3) 0.0322(9) Uani 1 1 d .
C14 C 0.9931(4) 0.0215(2) 1.1159(3) 0.0233(11) Uani 1 1 d .
C15 C 1.1028(4) 0.0144(3) 1.1176(4) 0.0287(12) Uani 1 1 d .
H15 H 1.1314 -0.0263 1.1036 0.034 Uiso 1 1 calc R
N6 N 1.1697(4) 0.0635(2) 1.1385(3) 0.0326(11) Uani 1 1 d .
C16 C 1.1241(5) 0.1215(3) 1.1546(4) 0.0351(14) Uani 1 1 d .
C17 C 1.1982(5) 0.1790(3) 1.1734(5) 0.0552(19) Uani 1 1 d .
H17A H 1.2292 0.1753 1.2329 0.083 Uiso 1 1 calc R
H17B H 1.1583 0.2192 1.1681 0.083 Uiso 1 1 calc R
H17C H 1.2541 0.1790 1.1310 0.083 Uiso 1 1 calc R
C18 C 1.0142(4) 0.1289(3) 1.1549(4) 0.0283(12) Uani 1 1 d .
H18 H 0.9860 0.1699 1.1680 0.034 Uiso 1 1 calc R
N7 N 0.9473(3) 0.0793(2) 1.1372(3) 0.0244(10) Uani 1 1 d .
Mn1 Mn 0.74687(7) 0.21531(4) 0.83828(5) 0.0260(2) Uani 1 1 d .
O2 O 0.6004(3) 0.23726(18) 0.8464(3) 0.0324(9) Uani 1 1 d .
C19 C 0.5602(5) 0.2954(3) 0.8683(4) 0.0371(15) Uani 1 1 d .
C20 C 0.4522(5) 0.3071(3) 0.8497(5) 0.0469(17) Uani 1 1 d .
H20 H 0.4102 0.2744 0.8227 0.056 Uiso 1 1 calc R
C21 C 0.4062(6) 0.3666(4) 0.8709(5) 0.059(2) Uani 1 1 d .
H21 H 0.3336 0.3732 0.8580 0.071 Uiso 1 1 calc R
C22 C 0.4653(6) 0.4160(4) 0.9104(6) 0.066(2) Uani 1 1 d .
H22 H 0.4329 0.4557 0.9240 0.079 Uiso 1 1 calc R
C23 C 0.5705(6) 0.4070(3) 0.9297(5) 0.0479(17) Uani 1 1 d .
H23 H 0.6105 0.4408 0.9564 0.057 Uiso 1 1 calc R
C24 C 0.6212(5) 0.3463(3) 0.9096(4) 0.0366(14) Uani 1 1 d .
C25 C 0.7310(5) 0.3390(3) 0.9356(4) 0.0366(14) Uani 1 1 d .
H25 H 0.7625 0.3732 0.9685 0.044 Uiso 1 1 calc R
N8 N 0.7914(4) 0.2895(2) 0.9181(3) 0.0358(12) Uani 1 1 d .
C26 C 0.9012(6) 0.2856(4) 0.9497(6) 0.070(3) Uani 1 1 d .
H26 H 0.9014 0.2516 0.9961 0.084 Uiso 1 1 calc R
C27 C 0.9516(6) 0.3435(4) 0.9951(5) 0.061(2) Uani 1 1 d .
H27A H 0.9404 0.3818 0.9572 0.073 Uiso 1 1 calc R
H27B H 0.9155 0.3515 1.0504 0.073 Uiso 1 1 calc R
C28 C 1.0679(8) 0.3365(5) 1.0161(8) 0.101(4) Uani 1 1 d .
H28A H 1.0973 0.3796 1.0295 0.121 Uiso 1 1 calc R
H28B H 1.0774 0.3099 1.0697 0.121 Uiso 1 1 calc R
C29 C 1.1282(7) 0.3074(5) 0.9468(7) 0.101(4) Uani 1 1 d .
H29A H 1.1973 0.2945 0.9728 0.122 Uiso 1 1 calc R
H29B H 1.1412 0.3412 0.9027 0.122 Uiso 1 1 calc R
C30 C 1.0812(6) 0.2492(3) 0.8984(5) 0.0521(18) Uani 1 1 d .
H30A H 1.1171 0.2431 0.8426 0.063 Uiso 1 1 calc R
H30B H 1.0931 0.2101 0.9346 0.063 Uiso 1 1 calc R
C31 C 0.9649(5) 0.2577(5) 0.8792(6) 0.073(3) Uani 1 1 d .
H31 H 0.9634 0.2931 0.8347 0.088 Uiso 1 1 calc R
N9 N 0.9046(4) 0.2049(2) 0.8314(3) 0.0334(11) Uani 1 1 d .
C32 C 0.9522(5) 0.1597(3) 0.7855(4) 0.0342(14) Uani 1 1 d .
H32 H 1.0267 0.1597 0.7871 0.041 Uiso 1 1 calc R
C33 C 0.8984(5) 0.1102(3) 0.7329(4) 0.0303(13) Uani 1 1 d .
C34 C 0.9648(5) 0.0639(3) 0.6901(4) 0.0401(15) Uani 1 1 d .
H34 H 1.0389 0.0670 0.6979 0.048 Uiso 1 1 calc R
C35 C 0.9209(5) 0.0146(3) 0.6372(5) 0.0458(16) Uani 1 1 d .
H35 H 0.9647 -0.0157 0.6099 0.055 Uiso 1 1 calc R
C36 C 0.8089(5) 0.0109(3) 0.6251(5) 0.0452(16) Uani 1 1 d .
H36 H 0.7783 -0.0212 0.5878 0.054 Uiso 1 1 calc R
C37 C 0.7445(5) 0.0545(3) 0.6683(4) 0.0391(15) Uani 1 1 d .
H37 H 0.6706 0.0503 0.6605 0.047 Uiso 1 1 calc R
C38 C 0.7846(5) 0.1041(3) 0.7226(4) 0.0295(13) Uani 1 1 d .
O3 O 0.7171(3) 0.14441(18) 0.7608(3) 0.0327(9) Uani 1 1 d .
C39 C 0.3829(10) 0.0895(6) 0.6673(9) 0.131(5) Uani 1 1 d .
C40 C 0.2980(10) 0.1284(5) 0.7016(7) 0.092(3) Uani 1 1 d .
N10 N 0.2226(7) 0.1576(4) 0.7244(6) 0.087(2) Uani 1 1 d .
C41 C 0.4956(10) 0.2393(6) 0.6651(9) 0.114(4) Uani 1 1 d .
O4 O 0.5516(11) 0.2175(8) 0.5975(7) 0.269(9) Uani 1 1 d .

loop_
_atom_site_aniso_label
_atom_site_aniso_U_11
_atom_site_aniso_U_22
_atom_site_aniso_U_33
_atom_site_aniso_U_23
_atom_site_aniso_U_13
_atom_site_aniso_U_12
Fe1 0.0193(4) 0.0247(4) 0.0232(4) -0.0001(3) 0.0002(3) 0.0037(3)
C1 0.019(3) 0.037(3) 0.028(3) 0.001(3) 0.000(2) 0.006(2)
N1 0.040(3) 0.036(3) 0.034(3) -0.008(2) -0.007(2) 0.009(2)
C2 0.021(3) 0.028(3) 0.030(3) -0.005(2) 0.001(2) 0.006(2)
N2 0.046(4) 0.053(3) 0.033(3) 0.002(3) 0.002(2) 0.013(3)
C3 0.015(3) 0.026(3) 0.033(3) -0.007(2) -0.001(2) -0.001(2)
N3 0.025(3) 0.037(3) 0.029(3) 0.005(2) 0.003(2) 0.003(2)
N4 0.020(2) 0.036(3) 0.029(3) 0.003(2) 0.0028(19) 0.001(2)
C4 0.023(3) 0.048(4) 0.038(3) -0.004(3) 0.001(3) 0.006(3)
C5 0.022(3) 0.069(5) 0.041(4) 0.003(3) 0.006(3) 0.010(3)
C6 0.021(3) 0.061(4) 0.037(4) 0.008(3) -0.003(3) -0.009(3)
C7 0.031(3) 0.046(4) 0.033(3) 0.011(3) 0.002(3) -0.003(3)
C8 0.039(4) 0.039(4) 0.056(4) 0.009(3) 0.000(3) -0.016(3)
C9 0.037(4) 0.032(3) 0.072(5) 0.006(3) -0.007(3) -0.012(3)
C10 0.041(4) 0.027(3) 0.047(4) 0.002(3) -0.002(3) -0.004(3)
C11 0.022(3) 0.027(3) 0.034(3) 0.004(2) 0.001(2) -0.002(2)
C12 0.025(3) 0.030(3) 0.031(3) 0.008(2) 0.003(2) -0.003(2)
N5 0.021(2) 0.023(2) 0.025(2) 0.0003(18) 0.0009(18) 0.0009(18)
C13 0.020(3) 0.025(3) 0.023(3) 0.005(2) -0.004(2) 0.002(2)
O1 0.030(2) 0.026(2) 0.041(2) -0.0024(17) 0.0001(18) 0.0085(16)
C14 0.021(3) 0.023(3) 0.025(3) 0.004(2) -0.004(2) 0.006(2)
C15 0.021(3) 0.033(3) 0.032(3) 0.003(2) 0.003(2) 0.003(2)
N6 0.025(3) 0.040(3) 0.033(3) 0.004(2) -0.001(2) 0.001(2)
C16 0.031(3) 0.038(3) 0.036(3) 0.000(3) 0.001(3) -0.005(3)
C17 0.032(4) 0.057(4) 0.076(5) -0.011(4) -0.009(3) -0.008(3)
C18 0.025(3) 0.023(3) 0.036(3) -0.004(2) -0.006(2) 0.000(2)
N7 0.026(3) 0.027(2) 0.020(2) 0.0014(19) -0.0024(18) 0.0052(19)
Mn1 0.0224(5) 0.0254(4) 0.0300(5) 0.0031(4) -0.0013(3) -0.0020(3)
O2 0.026(2) 0.031(2) 0.040(2) 0.0026(18) 0.0006(17) 0.0004(17)
C19 0.033(4) 0.044(4) 0.034(3) 0.011(3) 0.007(3) 0.007(3)
C20 0.033(4) 0.055(4) 0.053(4) 0.001(3) 0.008(3) 0.008(3)
C21 0.044(5) 0.062(5) 0.072(5) 0.002(4) 0.007(4) 0.016(4)
C22 0.051(5) 0.059(5) 0.087(6) -0.007(4) 0.017(4) 0.024(4)
C23 0.048(5) 0.040(4) 0.056(5) -0.006(3) 0.011(3) 0.006(3)
C24 0.037(4) 0.035(3) 0.038(4) -0.003(3) 0.002(3) 0.004(3)
C25 0.045(4) 0.039(3) 0.026(3) -0.002(3) 0.002(3) -0.007(3)
N8 0.031(3) 0.038(3) 0.039(3) 0.001(2) -0.001(2) 0.000(2)
C26 0.039(5) 0.074(5) 0.097(6) -0.045(5) -0.020(4) 0.004(4)
C27 0.053(5) 0.078(5) 0.051(5) -0.023(4) -0.011(4) 0.006(4)
C28 0.069(7) 0.084(7) 0.147(10) -0.051(7) -0.040(6) 0.017(5)
C29 0.045(5) 0.151(9) 0.110(8) -0.075(7) 0.019(5) -0.030(6)
C30 0.042(4) 0.048(4) 0.066(5) 0.006(4) 0.001(4) -0.004(3)
C31 0.023(4) 0.118(7) 0.078(6) -0.061(5) 0.003(4) -0.017(4)
N9 0.025(3) 0.042(3) 0.033(3) -0.003(2) 0.000(2) -0.006(2)
C32 0.022(3) 0.046(4) 0.034(3) 0.006(3) -0.001(2) 0.001(3)
C33 0.029(3) 0.029(3) 0.032(3) 0.007(2) -0.001(2) 0.000(2)
C34 0.040(4) 0.037(3) 0.042(4) 0.002(3) 0.002(3) 0.007(3)
C35 0.041(4) 0.034(3) 0.062(5) -0.012(3) 0.004(3) 0.002(3)
C36 0.044(4) 0.034(3) 0.057(4) -0.014(3) 0.000(3) -0.003(3)
C37 0.036(4) 0.033(3) 0.048(4) -0.008(3) -0.002(3) -0.006(3)
C38 0.030(3) 0.027(3) 0.032(3) 0.006(2) 0.000(2) 0.001(2)
O3 0.030(2) 0.030(2) 0.038(2) 0.0018(18) 0.0014(18) -0.0035(17)
C39 0.108(10) 0.117(9) 0.172(12) 0.024(9) 0.070(9) 0.047(8)
C40 0.115(10) 0.076(7) 0.087(8) 0.015(6) 0.014(7) 0.008(6)
N10 0.083(6) 0.078(5) 0.101(6) 0.000(5) 0.014(5) 0.018(5)
C41 0.092(9) 0.125(9) 0.125(11) 0.009(8) -0.011(7) 0.025(7)
O4 0.205(13) 0.48(2) 0.126(9) -0.155(12) 0.070(8) -0.120(13)

loop_
_atom_type_symbol
_atom_type_description
_atom_type_scat_dispersion_real
_atom_type_scat_dispersion_imag
_atom_type_scat_source
C C 0.0033 0.0016 'International Tables Vol C Tables 4.2.6.8 and 6.1.1.4'
H H 0.0000 0.0000 'International Tables Vol C Tables 4.2.6.8 and 6.1.1.4'
N N 0.0061 0.0033 'International Tables Vol C Tables 4.2.6.8 and 6.1.1.4'
O O 0.0106 0.0060 'International Tables Vol C Tables 4.2.6.8 and 6.1.1.4'
Mn Mn 0.3368 0.7283 'International Tables Vol C Tables 4.2.6.8 and 6.1.1.4'
Fe Fe 0.3463 0.8444 'International Tables Vol C Tables 4.2.6.8 and 6.1.1.4'

loop_
_geom_angle_atom_site_label_1
_geom_angle_atom_site_label_2
_geom_angle_atom_site_label_3
_geom_angle
_geom_angle_site_symmetry_3
N5 Fe1 C1 178.7(2) .
N5 Fe1 N7 82.61(18) .
C1 Fe1 N7 97.5(2) .
N5 Fe1 C3 97.23(19) .
C1 Fe1 C3 84.0(2) .
N7 Fe1 C3 91.94(19) .
N5 Fe1 C2 94.4(2) .
C1 Fe1 C2 84.4(2) .
N7 Fe1 C2 88.8(2) .
C3 Fe1 C2 168.4(2) .
N5 Fe1 N4 83.28(19) .
C1 Fe1 N4 96.6(2) .
N7 Fe1 N4 165.81(18) .
C3 Fe1 N4 91.3(2) .
C2 Fe1 N4 90.9(2) .
N1 C1 Fe1 176.6(5) .
C1 N1 Mn1 154.3(5) 4_566
N2 C2 Fe1 178.4(5) .
N3 C3 Fe1 175.9(5) .
C3 N3 Mn1 169.1(4) .
C4 N4 C12 117.8(5) .
C4 N4 Fe1 130.2(4) .
C12 N4 Fe1 112.0(3) .
N4 C4 C5 122.8(6) .
C6 C5 C4 120.1(6) .
C5 C6 C7 119.5(6) .
C6 C7 C12 117.9(6) .
C6 C7 C8 124.2(6) .
C12 C7 C8 117.9(6) .
C9 C8 C7 119.1(6) .
C8 C9 C10 122.6(6) .
C11 C10 C9 119.9(6) .
C10 C11 N5 128.6(5) .
C10 C11 C12 118.2(5) .
N5 C11 C12 113.2(5) .
N4 C12 C11 115.6(5) .
N4 C12 C7 122.1(5) .
C11 C12 C7 122.3(5) .
C13 N5 C11 125.6(4) .
C13 N5 Fe1 118.2(3) .
C11 N5 Fe1 115.9(3) .
O1 C13 N5 127.8(5) .
O1 C13 C14 121.7(5) .
N5 C13 C14 110.5(4) .
N7 C14 C15 121.0(5) .
N7 C14 C13 115.0(4) .
C15 C14 C13 123.9(5) .
N6 C15 C14 122.8(5) .
C15 N6 C16 115.9(5) .
N6 C16 C18 121.9(5) .
N6 C16 C17 117.1(6) .
C18 C16 C17 121.1(6) .
N7 C18 C16 122.2(5) .
C18 N7 C14 116.1(5) .
C18 N7 Fe1 130.7(4) .
C14 N7 Fe1 113.2(3) .
O3 Mn1 O2 92.98(17) .
O3 Mn1 N9 93.43(18) .
O2 Mn1 N9 172.40(18) .
O3 Mn1 N8 175.18(19) .
O2 Mn1 N8 91.76(18) .
N9 Mn1 N8 81.8(2) .
O3 Mn1 N3 90.87(17) .
O2 Mn1 N3 96.44(16) .
N9 Mn1 N3 87.55(18) .
N8 Mn1 N3 89.49(18) .
O3 Mn1 N1 92.12(17) 4_565
O2 Mn1 N1 89.20(17) 4_565
N9 Mn1 N1 86.48(19) 4_565
N8 Mn1 N1 87.04(19) 4_565
N3 Mn1 N1 173.47(17) 4_565
C19 O2 Mn1 126.9(4) .
O2 C19 C20 118.4(6) .
O2 C19 C24 123.8(6) .
C20 C19 C24 117.8(6) .
C21 C20 C19 120.8(7) .
C22 C21 C20 121.4(7) .
C23 C22 C21 119.9(7) .
C22 C23 C24 120.7(7) .
C19 C24 C25 122.9(5) .
C19 C24 C23 119.4(6) .
C25 C24 C23 117.7(6) .
N8 C25 C24 126.2(6) .
C25 N8 C26 122.2(5) .
C25 N8 Mn1 124.2(4) .
C26 N8 Mn1 113.4(4) .
N8 C26 C31 108.9(6) .
N8 C26 C27 119.3(6) .
C31 C26 C27 113.9(7) .
C28 C27 C26 114.5(7) .
C29 C28 C27 115.2(8) .
C28 C29 C30 118.0(8) .
C31 C30 C29 111.4(7) .
C26 C31 N9 110.5(6) .
C26 C31 C30 117.6(6) .
N9 C31 C30 119.1(7) .
C32 N9 C31 122.1(5) .
C32 N9 Mn1 125.1(4) .
C31 N9 Mn1 112.6(4) .
N9 C32 C33 124.9(5) .
C34 C33 C38 119.3(5) .
C34 C33 C32 116.4(5) .
C38 C33 C32 124.3(5) .
C35 C34 C33 120.9(6) .
C34 C35 C36 119.1(6) .
C37 C36 C35 120.1(6) .
C36 C37 C38 122.9(6) .
O3 C38 C37 119.1(5) .
O3 C38 C33 123.3(5) .
C37 C38 C33 117.6(5) .
C38 O3 Mn1 128.9(4) .
N10 C40 C39 174.1(14) .

loop_
_geom_bond_atom_site_label_1
_geom_bond_atom_site_label_2
_geom_bond_distance
_geom_bond_site_symmetry_2
Fe1 N5 1.882(4) .
Fe1 C1 1.938(6) .
Fe1 N7 1.953(4) .
Fe1 C3 1.958(6) .
Fe1 C2 1.961(6) .
Fe1 N4 1.966(4) .
C1 N1 1.149(7) .
N1 Mn1 2.298(5) 4_566
C2 N2 1.132(7) .
C3 N3 1.161(7) .
N3 Mn1 2.287(5) .
N4 C4 1.322(7) .
N4 C12 1.389(7) .
C4 C5 1.413(8) .
C5 C6 1.359(9) .
C6 C7 1.402(8) .
C7 C12 1.416(8) .
C7 C8 1.416(9) .
C8 C9 1.370(9) .
C9 C10 1.404(8) .
C10 C11 1.380(8) .
C11 N5 1.396(7) .
C11 C12 1.407(7) .
N5 C13 1.352(6) .
C13 O1 1.234(6) .
C13 C14 1.486(7) .
C14 N7 1.351(6) .
C14 C15 1.376(7) .
C15 N6 1.331(7) .
N6 C16 1.335(7) .
C16 C18 1.380(8) .
C16 C17 1.512(8) .
C18 N7 1.330(6) .
Mn1 O3 1.878(4) .
Mn1 O2 1.891(4) .
Mn1 N9 1.987(5) .
Mn1 N8 1.989(5) .
Mn1 N1 2.298(5) 4_565
O2 C19 1.332(7) .
C19 C20 1.386(9) .
C19 C24 1.413(8) .
C20 C21 1.382(9) .
C21 C22 1.367(10) .
C22 C23 1.346(10) .
C23 C24 1.424(8) .
C24 C25 1.418(8) .
C25 N8 1.292(7) .
N8 C26 1.435(8) .
C26 C31 1.460(11) .
C26 C27 1.487(9) .
C27 C28 1.481(11) .
C28 C29 1.432(12) .
C29 C30 1.495(10) .
C30 C31 1.480(10) .
C31 N9 1.479(8) .
N9 C32 1.305(7) .
C32 C33 1.431(8) .
C33 C34 1.422(8) .
C33 C38 1.429(8) .
C34 C35 1.377(8) .
C35 C36 1.404(9) .
C36 C37 1.376(8) .
C37 C38 1.377(8) .
C38 O3 1.321(6) .
C39 C40 1.434(14) .
C40 N10 1.175(12) .
C41 O4 1.327(14) .
